data_4504270
loop_
_publ_author_name
'Ye, Qiong'
'Song, Yu-Mei'
'Fu, Da-Wei'
'Wang, Guo-Xi'
'Xiong, Ren-Gen'
'Chan, Philip Wai Hong'
'Huang, Songping D.'

_publ_section_title
;
 Deuteration Effect of Ferroelectricity and Permittivity on Homochiral
 Zinc Coordination Compound
;
_journal_issue 9
_journal_name_full 'Crystal Growth &amp; Design'
_journal_page_first 1568
_journal_paper_doi 10.1021/cg070190q
_journal_volume 7
_journal_year 2007
_chemical_absolute_configuration unk
_chemical_formula_moiety 'C54 H56 Br2 N18 O2 Zn2, 0.535(H2 O), 0.465(H2 O)'
_chemical_formula_sum 'C54 H58 Br2 N18 O3 Zn2'
_chemical_formula_weight 1297.74
_chemical_name_systematic
; 
 ? 
;
_space_group_IT_number 1
_symmetry_cell_setting triclinic
_symmetry_space_group_name_Hall 'P 1'
_symmetry_space_group_name_H-M 'P 1'
_atom_sites_solution_hydrogens geom
_atom_sites_solution_primary direct
_atom_sites_solution_secondary difmap
_audit_creation_method SHELXL-97
_cell_angle_alpha 82.294(2)
_cell_angle_beta 69.289(2)
_cell_angle_gamma 72.665(3)
_cell_formula_units_Z 1
_cell_length_a 10.4940(11)
_cell_length_b 10.7260(12)
_cell_length_c 13.9500(15)
_cell_measurement_temperature 293(2)
_cell_volume 1401.3(3)
_computing_structure_refinement 'SHELXL-97 (Sheldrick, 1997)'
_computing_structure_solution 'SHELXS-97 (Sheldrick, 1990)'
_diffrn_ambient_temperature 293(2)
_diffrn_measured_fraction_theta_full 1.000
_diffrn_measured_fraction_theta_max 1.000
_diffrn_radiation_monochromator graphite
_diffrn_radiation_source 'fine-focus sealed tube'
_diffrn_radiation_type MoK\a
_diffrn_radiation_wavelength 0.71073
_diffrn_reflns_av_R_equivalents 0.0357
_diffrn_reflns_av_sigmaI/netI 0.0710
_diffrn_reflns_limit_h_max 12
_diffrn_reflns_limit_h_min -11
_diffrn_reflns_limit_k_max 13
_diffrn_reflns_limit_k_min -13
_diffrn_reflns_limit_l_max 17
_diffrn_reflns_limit_l_min -17
_diffrn_reflns_number 12855
_diffrn_reflns_theta_full 26.00
_diffrn_reflns_theta_max 26.00
_diffrn_reflns_theta_min 1.56
_exptl_absorpt_coefficient_mu 2.343
_exptl_crystal_density_diffrn 1.538
_exptl_crystal_density_method 'not measured'
_exptl_crystal_F_000 662
_refine_diff_density_max 0.515
_refine_diff_density_min -1.079
_refine_diff_density_rms 0.102
_refine_ls_abs_structure_details 'Flack H D (1983), Acta Cryst. A39, 876-881'
_refine_ls_abs_structure_Flack 0.048(12)
_refine_ls_extinction_method none
_refine_ls_goodness_of_fit_ref 1.071
_refine_ls_hydrogen_treatment mixed
_refine_ls_matrix_type full
_refine_ls_number_parameters 722
_refine_ls_number_reflns 9787
_refine_ls_number_restraints 3
_refine_ls_restrained_S_all 1.071
_refine_ls_R_factor_all 0.0766
_refine_ls_R_factor_gt 0.0648
_refine_ls_shift/su_max 0.000
_refine_ls_shift/su_mean 0.000
_refine_ls_structure_factor_coef Fsqd
_refine_ls_weighting_details 'calc w=1/[\s^2^(Fo^2^)+(0.0800P)^2^+0.6500P] where P=(Fo^2^+2Fc^2^)/3'
_refine_ls_weighting_scheme calc
_refine_ls_wR_factor_gt 0.1395
_refine_ls_wR_factor_ref 0.1424
_reflns_number_gt 8101
_reflns_number_total 9787
_reflns_threshold_expression >2sigma(I)
_cod_data_source_file cg070190qsi20070224_032119.cif
_cod_data_source_block MCC1
_cod_original_sg_symbol_H-M P1
_cod_database_code 4504270

loop_
_symmetry_equiv_pos_as_xyz
'x, y, z'

loop_
_atom_site_label
_atom_site_type_symbol
_atom_site_fract_x
_atom_site_fract_y
_atom_site_fract_z
_atom_site_U_iso_or_equiv
_atom_site_adp_type
_atom_site_occupancy
_atom_site_symmetry_multiplicity
_atom_site_calc_flag
_atom_site_refinement_flags
Br1 Br 0.56554(7) -0.07012(7) 0.11081(5) 0.0343(2) Uani 1 1 d .
Br2 Br 0.37666(8) 0.65202(8) 0.21553(6) 0.0408(2) Uani 1 1 d .
C1 C 0.7587(10) 0.2310(8) 0.2361(6) 0.038(2) Uani 1 1 d .
C2 C 0.8879(10) 0.1916(8) 0.2658(7) 0.039(2) Uani 1 1 d .
C3 C 0.9053(9) 0.2654(8) 0.3326(7) 0.038(2) Uani 1 1 d .
H3 H 0.8353 0.3407 0.3594 0.045 Uiso 1 1 calc R
C4 C 1.0274(9) 0.2267(9) 0.3593(7) 0.041(2) Uani 1 1 d .
H4 H 1.0391 0.2761 0.4040 0.049 Uiso 1 1 calc R
C5 C 1.1321(10) 0.1142(10) 0.3192(7) 0.043(2) Uani 1 1 d .
C6 C 1.1147(9) 0.0404(9) 0.2525(7) 0.0380(19) Uani 1 1 d .
H6 H 1.1848 -0.0349 0.2257 0.046 Uiso 1 1 calc R
C7 C 0.9926(9) 0.0791(9) 0.2258(7) 0.039(2) Uani 1 1 d .
H7 H 0.9810 0.0297 0.1811 0.047 Uiso 1 1 calc R
C8 C 1.2575(10) 0.0824(10) 0.3518(7) 0.042(2) Uani 1 1 d .
H8A H 1.2745 0.1643 0.3589 0.050 Uiso 1 1 calc R
H8B H 1.3379 0.0370 0.2965 0.050 Uiso 1 1 calc R
C9 C 1.2593(10) -0.1357(9) 0.4239(7) 0.043(2) Uani 1 1 d .
H9A H 1.1821 -0.1311 0.3995 0.051 Uiso 1 1 calc R
H9B H 1.3482 -0.1762 0.3726 0.051 Uiso 1 1 calc R
C10 C 1.2420(10) -0.2122(10) 0.5278(7) 0.042(2) Uani 1 1 d .
H10A H 1.3086 -0.2980 0.5145 0.050 Uiso 1 1 calc R
H10B H 1.1479 -0.2251 0.5525 0.050 Uiso 1 1 calc R
C11 C 1.2617(10) -0.1550(9) 0.6177(8) 0.042(2) Uani 1 1 d .
H11 H 1.2598 -0.2181 0.6756 0.051 Uiso 1 1 calc R
C12 C 1.1381(9) 0.0410(8) 0.5468(7) 0.0387(19) Uani 1 1 d .
H12A H 1.0531 0.0339 0.5378 0.046 Uiso 1 1 calc R
H12B H 1.1248 0.1329 0.5551 0.046 Uiso 1 1 calc R
C13 C 1.1455(10) -0.0309(8) 0.6492(7) 0.0377(19) Uani 1 1 d .
H13 H 1.0557 -0.0518 0.6874 0.045 Uiso 1 1 calc R
C14 C 1.1888(8) 0.0306(8) 0.7183(6) 0.0390(18) Uani 1 1 d .
H14 H 1.2075 -0.0209 0.7735 0.047 Uiso 1 1 calc R
C15 C 1.2041(11) 0.1549(9) 0.7093(7) 0.052(2) Uani 1 1 d .
H15A H 1.1867 0.2106 0.6556 0.063 Uiso 1 1 calc R
H15B H 1.2318 0.1833 0.7571 0.063 Uiso 1 1 calc R
C16 C 1.4080(9) -0.1345(8) 0.5667(7) 0.0395(19) Uani 1 1 d .
H16A H 1.4781 -0.2167 0.5440 0.047 Uiso 1 1 calc R
H16B H 1.4344 -0.0960 0.6134 0.047 Uiso 1 1 calc R
C17 C 1.3954(10) -0.0413(10) 0.4750(8) 0.048(2) Uani 1 1 d .
H17 H 1.3822 0.0393 0.5075 0.057 Uiso 1 1 calc R
C18 C 1.5360(9) -0.0402(7) 0.3918(6) 0.0354(17) Uani 1 1 d .
H18 H 1.5197 0.0378 0.3475 0.043 Uiso 1 1 calc R
C19 C 1.6485(9) -0.0384(8) 0.4275(6) 0.0353(17) Uani 1 1 d .
C20 C 1.7632(9) -0.1483(8) 0.4207(7) 0.0373(18) Uani 1 1 d .
H20 H 1.7695 -0.2222 0.3893 0.045 Uiso 1 1 calc R
C21 C 1.8732(9) -0.1491(8) 0.4621(6) 0.0357(18) Uani 1 1 d .
H21 H 1.9526 -0.2204 0.4504 0.043 Uiso 1 1 calc R
C22 C 1.7507(10) 0.0649(8) 0.5252(7) 0.0404(18) Uani 1 1 d .
C23 C 1.7447(9) 0.1693(8) 0.5764(6) 0.0405(18) Uani 1 1 d .
H23 H 1.8152 0.1646 0.6036 0.049 Uiso 1 1 calc R
C24 C 1.6355(10) 0.2787(8) 0.5868(6) 0.0421(19) Uani 1 1 d .
H24 H 1.6343 0.3504 0.6182 0.051 Uiso 1 1 calc R
C25 C 1.5288(10) 0.2854(8) 0.5524(7) 0.0428(19) Uani 1 1 d .
H25 H 1.4510 0.3583 0.5643 0.051 Uiso 1 1 calc R
C26 C 1.5371(9) 0.1835(8) 0.5001(6) 0.0397(18) Uani 1 1 d .
H26 H 1.4650 0.1933 0.4733 0.048 Uiso 1 1 calc R
C27 C 1.6487(9) 0.0591(8) 0.4816(6) 0.0394(19) Uani 1 1 d .
C28 C 0.1447(9) 0.3751(9) 0.0982(7) 0.040(2) Uani 1 1 d .
C29 C 0.0217(9) 0.3998(9) 0.0664(7) 0.038(2) Uani 1 1 d .
C30 C 0.0146(9) 0.3170(9) 0.0010(7) 0.039(2) Uani 1 1 d .
H30 H 0.0874 0.2414 -0.0203 0.046 Uiso 1 1 calc R
C31 C -0.1013(10) 0.3474(10) -0.0327(7) 0.046(2) Uani 1 1 d .
H31 H -0.1061 0.2920 -0.0764 0.055 Uiso 1 1 calc R
C32 C -0.2101(8) 0.4605(8) -0.0008(6) 0.0324(17) Uani 1 1 d .
C33 C -0.2029(10) 0.5432(8) 0.0646(7) 0.0372(19) Uani 1 1 d .
H33 H -0.2757 0.6189 0.0859 0.045 Uiso 1 1 calc R
C34 C -0.0870(9) 0.5129(8) 0.0982(7) 0.0361(18) Uani 1 1 d .
H34 H -0.0822 0.5682 0.1420 0.043 Uiso 1 1 calc R
C35 C -0.3375(9) 0.5076(8) -0.0327(6) 0.0316(18) Uani 1 1 d .
H35A H -0.4112 0.5614 0.0216 0.038 Uiso 1 1 calc R
H35B H -0.3686 0.4316 -0.0346 0.038 Uiso 1 1 calc R
C36 C -0.2249(9) 0.5075(7) -0.2200(6) 0.0301(16) Uani 1 1 d .
H36A H -0.1370 0.4689 -0.2058 0.036 Uiso 1 1 calc R
H36B H -0.2574 0.4386 -0.2343 0.036 Uiso 1 1 calc R
C37 C -0.2068(9) 0.6022(9) -0.3049(7) 0.0371(19) Uani 1 1 d .
H37A H -0.1946 0.5619 -0.3669 0.045 Uiso 1 1 calc R
H37B H -0.1218 0.6283 -0.3153 0.045 Uiso 1 1 calc R
C38 C -0.3320(9) 0.7222(8) -0.2863(6) 0.0342(18) Uani 1 1 d .
H38 H -0.3294 0.7777 -0.3484 0.041 Uiso 1 1 calc R
C39 C -0.3022(9) 0.7044(8) -0.1125(6) 0.0323(17) Uani 1 1 d .
H39A H -0.2045 0.6879 -0.1165 0.039 Uiso 1 1 calc R
H39B H -0.3646 0.7396 -0.0464 0.039 Uiso 1 1 calc R
C40 C -0.3343(10) 0.7930(8) -0.2015(6) 0.0365(19) Uani 1 1 d .
H40 H -0.2513 0.8271 -0.2319 0.044 Uiso 1 1 calc R
C41 C -0.4558(9) 0.9141(8) -0.1823(7) 0.0397(19) Uani 1 1 d .
H41 H -0.4658 0.9522 -0.2442 0.048 Uiso 1 1 calc R
C42 C -0.5577(9) 0.9869(7) -0.1012(6) 0.0371(18) Uani 1 1 d .
H42A H -0.5610 0.9606 -0.0343 0.044 Uiso 1 1 calc R
H42B H -0.6229 1.0620 -0.1136 0.044 Uiso 1 1 calc R
C43 C -0.4634(8) 0.6772(7) -0.2441(6) 0.0295(16) Uani 1 1 d .
H43A H -0.5456 0.7516 -0.2372 0.035 Uiso 1 1 calc R
H43B H -0.4626 0.6175 -0.2909 0.035 Uiso 1 1 calc R
C44 C -0.4724(9) 0.6112(9) -0.1434(6) 0.0336(18) Uani 1 1 d .
H44 H -0.5331 0.6791 -0.0939 0.040 Uiso 1 1 calc R
C45 C -0.5538(9) 0.5071(7) -0.1208(6) 0.0358(17) Uani 1 1 d .
H45 H -0.5737 0.4771 -0.0488 0.043 Uiso 1 1 calc R
C46 C -0.6834(8) 0.5641(8) -0.1415(6) 0.0346(17) Uani 1 1 d .
C47 C -0.6978(8) 0.5198(8) -0.2252(6) 0.0333(16) Uani 1 1 d .
H47 H -0.6217 0.4605 -0.2683 0.040 Uiso 1 1 calc R
C48 C -0.8268(9) 0.5640(8) -0.2456(6) 0.0377(18) Uani 1 1 d .
H48 H -0.8410 0.5243 -0.2949 0.045 Uiso 1 1 calc R
C49 C -0.9256(8) 0.7154(7) -0.1026(6) 0.0313(17) Uani 1 1 d .
C50 C -1.0358(9) 0.8114(8) -0.0489(6) 0.0409(19) Uani 1 1 d .
H50 H -1.1159 0.8431 -0.0686 0.049 Uiso 1 1 calc R
C51 C -1.0297(9) 0.8628(8) 0.0356(6) 0.0360(17) Uani 1 1 d .
H51 H -1.1047 0.9271 0.0746 0.043 Uiso 1 1 calc R
C52 C -0.9027(9) 0.8113(8) 0.0583(7) 0.0404(19) Uani 1 1 d .
H52 H -0.8927 0.8443 0.1128 0.048 Uiso 1 1 calc R
C53 C -0.7979(9) 0.7177(8) 0.0045(6) 0.0374(18) Uani 1 1 d .
H53 H -0.7186 0.6842 0.0249 0.045 Uiso 1 1 calc R
C54 C -0.8003(9) 0.6645(8) -0.0850(6) 0.0365(18) Uani 1 1 d .
N1 N 0.5587(8) 0.3295(7) 0.2300(6) 0.0428(19) Uani 1 1 d .
N2 N 0.6604(7) 0.3332(7) 0.2683(5) 0.0340(16) Uani 1 1 d .
N3 N 0.7405(8) 0.1501(7) 0.1759(6) 0.0398(17) Uani 1 1 d .
N4 N 0.6136(7) 0.2217(7) 0.1664(6) 0.0341(15) Uani 1 1 d .
N5 N 1.2568(8) 0.0022(8) 0.4487(6) 0.0401(17) Uani 1 1 d .
N6 N 1.8634(8) -0.0470(7) 0.5185(6) 0.0383(16) Uani 1 1 d .
N7 N 0.3563(7) 0.2748(7) 0.1132(5) 0.0349(16) Uani 1 1 d .
N8 N 0.2710(8) 0.2659(8) 0.0632(6) 0.0437(19) Uani 1 1 d .
N9 N 0.1739(8) 0.4261(7) 0.1661(6) 0.0369(16) Uani 1 1 d .
N10 N 0.2976(8) 0.3806(7) 0.1763(6) 0.0394(17) Uani 1 1 d .
N11 N -0.3326(8) 0.5850(7) -0.1337(5) 0.0333(16) Uani 1 1 d .
N12 N -0.9407(7) 0.6755(7) -0.1870(5) 0.0326(15) Uani 1 1 d .
N13 N 0.6290(8) 0.2185(7) -0.0676(5) 0.0365(16) Uani 1 1 d .
N14 N 0.7263(8) 0.1513(8) -0.1228(5) 0.0352(16) Uani 1 1 d .
N15 N 0.8080(7) 0.0779(7) -0.1836(5) 0.0382(16) Uani 1 1 d .
N16 N 0.2255(7) 0.3962(6) 0.3915(5) 0.0326(14) Uani 1 1 d .
N17 N 0.2246(7) 0.4291(7) 0.4698(5) 0.0317(14) Uani 1 1 d .
N18 N 0.2102(7) 0.4785(7) 0.5405(5) 0.0381(15) Uani 1 1 d .
O1 O 1.5707(7) -0.1455(5) 0.3359(4) 0.0412(13) Uani 1 1 d .
H1A H 1.6490 -0.1498 0.2879 0.062 Uiso 1 1 d R
O2 O -0.4652(6) 0.4079(5) -0.1825(4) 0.0355(12) Uani 1 1 d .
H2A H -0.5038 0.3461 -0.1735 0.053 Uiso 1 1 d R
O3 O 0.6155(13) 0.5649(12) 0.3863(9) 0.040(4) Uani 0.465(14) 1 d P
H3D H 0.6283 0.4989 0.3530 0.049 Uiso 0.465(14) 1 d PR
H3B H 0.6064 0.6334 0.3481 0.049 Uiso 0.465(14) 1 d PR
O4 O 0.1164(11) 0.5975(11) 0.3061(9) 0.044(3) Uani 0.535(14) 1 d P
H4B H 0.1339 0.5993 0.2417 0.053 Uiso 0.535(14) 1 d PR
H4C H 0.0866 0.5312 0.3332 0.053 Uiso 0.535(14) 1 d PR
Zn1 Zn 0.54342(7) 0.14914(7) 0.07908(6) 0.0263(2) Uani 1 1 d .
Zn2 Zn 0.36445(8) 0.44076(8) 0.26572(6) 0.0308(2) Uani 1 1 d .

loop_
_atom_site_aniso_label
_atom_site_aniso_U_11
_atom_site_aniso_U_22
_atom_site_aniso_U_33
_atom_site_aniso_U_23
_atom_site_aniso_U_13
_atom_site_aniso_U_12
Br1 0.0368(4) 0.0328(4) 0.0319(4) 0.0034(3) -0.0079(3) -0.0136(3)
Br2 0.0370(4) 0.0528(5) 0.0351(4) -0.0150(4) -0.0113(3) -0.0107(4)
C1 0.047(5) 0.026(4) 0.033(4) -0.001(3) -0.007(4) -0.004(4)
C2 0.048(5) 0.027(4) 0.039(5) 0.008(3) -0.014(4) -0.007(4)
C3 0.039(5) 0.025(4) 0.046(5) -0.002(4) -0.016(4) 0.000(3)
C4 0.033(4) 0.039(5) 0.041(5) -0.010(4) -0.005(4) -0.002(4)
C5 0.041(5) 0.045(5) 0.042(5) 0.001(4) -0.016(4) -0.009(4)
C6 0.034(4) 0.041(5) 0.042(5) -0.003(4) -0.018(4) -0.006(4)
C7 0.036(4) 0.036(5) 0.034(4) -0.002(3) -0.008(3) 0.003(4)
C8 0.044(5) 0.042(5) 0.037(5) 0.005(4) -0.016(4) -0.006(4)
C9 0.041(5) 0.040(5) 0.044(5) -0.016(4) -0.017(4) 0.003(4)
C10 0.039(5) 0.053(6) 0.034(4) 0.001(4) -0.016(4) -0.009(4)
C11 0.051(5) 0.031(4) 0.048(5) 0.000(4) -0.023(4) -0.009(4)
C12 0.045(5) 0.026(4) 0.048(5) -0.005(3) -0.013(4) -0.013(3)
C13 0.056(5) 0.024(4) 0.041(5) 0.012(3) -0.027(4) -0.015(4)
C14 0.031(4) 0.046(5) 0.040(4) -0.003(4) -0.014(3) -0.008(3)
C15 0.055(6) 0.047(5) 0.044(5) 0.005(4) -0.012(4) -0.006(4)
C16 0.042(5) 0.029(4) 0.048(5) -0.005(3) -0.020(4) -0.002(3)
C17 0.044(5) 0.041(5) 0.056(6) -0.007(4) -0.009(4) -0.015(4)
C18 0.040(4) 0.028(4) 0.033(4) -0.005(3) -0.009(3) -0.005(3)
C19 0.045(5) 0.036(4) 0.027(4) 0.007(3) -0.019(3) -0.008(4)
C20 0.042(5) 0.023(4) 0.049(5) 0.003(3) -0.021(4) -0.008(3)
C21 0.041(4) 0.029(4) 0.041(4) 0.004(3) -0.023(4) -0.004(3)
C22 0.054(5) 0.032(4) 0.043(4) 0.002(3) -0.023(4) -0.014(4)
C23 0.048(5) 0.036(4) 0.042(4) -0.002(3) -0.021(4) -0.012(4)
C24 0.055(5) 0.032(4) 0.041(4) 0.003(3) -0.021(4) -0.012(4)
C25 0.053(5) 0.038(4) 0.047(5) -0.002(4) -0.024(4) -0.017(4)
C26 0.034(4) 0.040(4) 0.044(4) -0.009(3) -0.011(3) -0.008(3)
C27 0.044(5) 0.040(4) 0.038(4) 0.000(3) -0.018(4) -0.013(4)
C28 0.037(5) 0.040(5) 0.049(5) 0.000(4) -0.025(4) -0.006(4)
C29 0.037(5) 0.035(5) 0.044(5) 0.006(4) -0.021(4) -0.005(4)
C30 0.036(4) 0.045(5) 0.034(4) -0.002(4) -0.017(3) -0.003(4)
C31 0.050(5) 0.039(5) 0.043(5) 0.013(4) -0.013(4) -0.012(4)
C32 0.027(4) 0.031(4) 0.038(4) -0.002(3) -0.011(3) -0.004(3)
C33 0.057(5) 0.027(4) 0.039(4) 0.005(3) -0.030(4) -0.012(4)
C34 0.041(5) 0.029(4) 0.044(5) 0.003(3) -0.024(4) -0.007(3)
C35 0.045(5) 0.026(4) 0.033(4) 0.012(3) -0.025(4) -0.014(4)
C36 0.040(4) 0.024(4) 0.037(4) 0.009(3) -0.023(3) -0.016(3)
C37 0.041(5) 0.036(4) 0.036(4) 0.009(3) -0.019(4) -0.009(4)
C38 0.040(4) 0.030(4) 0.031(4) 0.016(3) -0.017(3) -0.009(3)
C39 0.036(4) 0.030(4) 0.024(4) 0.006(3) -0.005(3) -0.008(3)
C40 0.048(5) 0.027(4) 0.036(4) 0.015(3) -0.020(4) -0.012(4)
C41 0.035(4) 0.035(4) 0.054(5) 0.023(4) -0.020(4) -0.021(3)
C42 0.039(4) 0.027(4) 0.051(5) 0.017(3) -0.023(4) -0.017(3)
C43 0.029(4) 0.021(3) 0.037(4) 0.012(3) -0.011(3) -0.008(3)
C44 0.045(5) 0.039(4) 0.027(4) 0.016(3) -0.025(3) -0.017(4)
C45 0.043(5) 0.025(4) 0.042(4) 0.004(3) -0.022(4) -0.006(3)
C46 0.034(4) 0.036(4) 0.041(4) 0.005(3) -0.021(3) -0.014(3)
C47 0.034(4) 0.035(4) 0.040(4) 0.016(3) -0.022(3) -0.019(3)
C48 0.039(4) 0.032(4) 0.045(4) 0.010(3) -0.024(4) -0.008(3)
C49 0.036(4) 0.024(4) 0.031(4) 0.013(3) -0.016(3) -0.005(3)
C50 0.043(5) 0.034(4) 0.039(4) 0.004(3) -0.009(3) -0.010(3)
C51 0.044(5) 0.037(4) 0.032(4) 0.009(3) -0.017(3) -0.016(3)
C52 0.043(5) 0.032(4) 0.048(5) 0.011(3) -0.024(4) -0.009(4)
C53 0.038(4) 0.043(4) 0.042(4) 0.005(3) -0.026(4) -0.014(4)
C54 0.032(4) 0.035(4) 0.041(4) 0.010(3) -0.015(3) -0.009(3)
N1 0.035(4) 0.031(4) 0.054(5) -0.003(3) -0.015(3) 0.004(3)
N2 0.036(4) 0.032(4) 0.039(4) -0.007(3) -0.021(3) -0.004(3)
N3 0.044(4) 0.030(4) 0.042(4) -0.002(3) -0.017(3) -0.002(3)
N4 0.029(3) 0.026(3) 0.045(4) 0.001(3) -0.015(3) -0.003(3)
N5 0.043(4) 0.038(4) 0.044(4) 0.004(3) -0.019(3) -0.012(3)
N6 0.037(4) 0.031(4) 0.046(4) 0.008(3) -0.016(3) -0.011(3)
N7 0.032(4) 0.034(4) 0.034(3) -0.002(3) -0.012(3) -0.002(3)
N8 0.043(4) 0.042(4) 0.037(4) 0.008(3) -0.009(3) -0.006(3)
N9 0.035(4) 0.038(4) 0.040(4) 0.008(3) -0.017(3) -0.012(3)
N10 0.051(4) 0.031(4) 0.040(4) 0.006(3) -0.022(3) -0.013(3)
N11 0.042(4) 0.031(4) 0.036(4) 0.010(3) -0.021(3) -0.017(3)
N12 0.037(4) 0.031(4) 0.037(3) 0.007(3) -0.019(3) -0.015(3)
N13 0.046(4) 0.048(4) 0.023(3) 0.021(3) -0.017(3) -0.028(4)
N14 0.038(4) 0.047(4) 0.027(3) 0.012(3) -0.017(3) -0.019(3)
N15 0.042(4) 0.039(4) 0.031(3) 0.018(3) -0.008(3) -0.021(3)
N16 0.049(4) 0.035(3) 0.030(3) 0.016(3) -0.029(3) -0.022(3)
N17 0.047(4) 0.034(3) 0.022(3) 0.001(3) -0.022(3) -0.010(3)
N18 0.040(4) 0.036(3) 0.038(4) 0.018(3) -0.018(3) -0.013(3)
O1 0.049(4) 0.033(3) 0.037(3) -0.002(2) -0.016(3) -0.002(3)
O2 0.029(3) 0.035(3) 0.042(3) 0.003(2) -0.015(2) -0.006(2)
O3 0.042(7) 0.035(7) 0.035(6) 0.005(5) 0.002(5) -0.018(5)
O4 0.028(6) 0.054(7) 0.050(7) -0.022(5) -0.018(5) 0.004(5)
Zn1 0.0183(4) 0.0241(4) 0.0399(5) -0.0034(3) -0.0133(3) -0.0050(3)
Zn2 0.0212(4) 0.0373(5) 0.0413(5) -0.0014(4) -0.0245(4) -0.0011(4)

loop_
_atom_type_symbol
_atom_type_description
_atom_type_scat_dispersion_real
_atom_type_scat_dispersion_imag
_atom_type_scat_source
C C 0.0033 0.0016 'International Tables Vol C Tables 4.2.6.8 and 6.1.1.4'
H H 0.0000 0.0000 'International Tables Vol C Tables 4.2.6.8 and 6.1.1.4'
N N 0.0061 0.0033 'International Tables Vol C Tables 4.2.6.8 and 6.1.1.4'
O O 0.0106 0.0060 'International Tables Vol C Tables 4.2.6.8 and 6.1.1.4'
Zn Zn 0.2839 1.4301 'International Tables Vol C Tables 4.2.6.8 and 6.1.1.4'
Br Br -0.2901 2.4595 'International Tables Vol C Tables 4.2.6.8 and 6.1.1.4'

loop_
_geom_angle_atom_site_label_1
_geom_angle_atom_site_label_2
_geom_angle_atom_site_label_3
_geom_angle
N2 C1 N3 118.3(9)
N2 C1 C2 122.3(8)
N3 C1 C2 119.2(7)
C3 C2 C7 120.0(9)
C3 C2 C1 121.0(8)
C7 C2 C1 119.0(8)
C4 C3 C2 120.0(8)
C4 C3 H3 120.0
C2 C3 H3 120.0
C5 C4 C3 120.0(9)
C5 C4 H4 120.0
C3 C4 H4 120.0
C6 C5 C4 120.0(9)
C6 C5 C8 124.3(9)
C4 C5 C8 115.7(9)
C5 C6 C7 120.0(8)
C5 C6 H6 120.0
C7 C6 H6 120.0
C6 C7 C2 120.0(9)
C6 C7 H7 120.0
C2 C7 H7 120.0
C5 C8 N5 119.1(8)
C5 C8 H8A 107.5
N5 C8 H8A 107.5
C5 C8 H8B 107.5
N5 C8 H8B 107.5
H8A C8 H8B 107.0
C10 C9 N5 103.7(7)
C10 C9 H9A 111.0
N5 C9 H9A 111.0
C10 C9 H9B 111.0
N5 C9 H9B 111.0
H9A C9 H9B 109.0
C9 C10 C11 119.7(9)
C9 C10 H10A 107.4
C11 C10 H10A 107.4
C9 C10 H10B 107.4
C11 C10 H10B 107.4
H10A C10 H10B 106.9
C13 C11 C16 114.1(8)
C13 C11 C10 107.9(8)
C16 C11 C10 101.2(8)
C13 C11 H11 111.0
C16 C11 H11 111.0
C10 C11 H11 111.0
N5 C12 C13 120.7(7)
N5 C12 H12A 107.2
C13 C12 H12A 107.2
N5 C12 H12B 107.2
C13 C12 H12B 107.2
H12A C12 H12B 106.8
C14 C13 C11 104.3(7)
C14 C13 C12 118.4(7)
C11 C13 C12 104.3(7)
C14 C13 H13 109.8
C11 C13 H13 109.8
C12 C13 H13 109.8
C15 C14 C13 127.2(8)
C15 C14 H14 116.4
C13 C14 H14 116.4
C14 C15 H15A 120.0
C14 C15 H15B 120.0
H15A C15 H15B 120.0
C11 C16 C17 104.5(7)
C11 C16 H16A 110.9
C17 C16 H16A 110.9
C11 C16 H16B 110.9
C17 C16 H16B 110.9
H16A C16 H16B 108.9
C18 C17 C16 114.6(8)
C18 C17 N5 120.1(8)
C16 C17 N5 121.0(8)
C18 C17 H17 97.0
C16 C17 H17 97.0
N5 C17 H17 97.0
O1 C18 C19 111.6(7)
O1 C18 C17 105.7(7)
C19 C18 C17 115.6(7)
O1 C18 H18 107.9
C19 C18 H18 107.9
C17 C18 H18 107.9
C27 C19 C20 112.7(8)
C27 C19 C18 125.8(8)
C20 C19 C18 121.0(8)
C19 C20 C21 121.0(7)
C19 C20 H20 119.5
C21 C20 H20 119.5
N6 C21 C20 122.4(7)
N6 C21 H21 118.8
C20 C21 H21 118.8
C23 C22 N6 117.6(8)
C23 C22 C27 125.6(8)
N6 C22 C27 116.7(7)
C24 C23 C22 119.6(8)
C24 C23 H23 120.2
C22 C23 H23 120.2
C25 C24 C23 121.2(8)
C25 C24 H24 119.4
C23 C24 H24 119.4
C24 C25 C26 118.7(8)
C24 C25 H25 120.7
C26 C25 H25 120.7
C25 C26 C27 126.5(8)
C25 C26 H26 116.7
C27 C26 H26 116.7
C19 C27 C22 129.4(8)
C19 C27 C26 122.4(8)
C22 C27 C26 108.1(7)
N9 C28 C29 134.4(8)
N9 C28 N8 101.4(7)
C29 C28 N8 123.9(8)
C30 C29 C34 120.0(8)
C30 C29 C28 121.4(8)
C34 C29 C28 118.5(8)
C29 C30 C31 120.0(9)
C29 C30 H30 120.0
C31 C30 H30 120.0
C32 C31 C30 120.0(10)
C32 C31 H31 120.0
C30 C31 H31 120.0
C33 C32 C31 120.0(9)
C33 C32 C35 113.9(7)
C31 C32 C35 126.1(9)
C32 C33 C34 120.0(8)
C32 C33 H33 120.0
C34 C33 H33 120.0
C33 C34 C29 120.0(8)
C33 C34 H34 120.0
C29 C34 H34 120.0
C32 C35 N11 120.9(7)
C32 C35 H35A 107.1
N11 C35 H35A 107.1
C32 C35 H35B 107.1
N11 C35 H35B 107.1
H35A C35 H35B 106.8
C37 C36 N11 103.7(6)
C37 C36 H36A 111.0
N11 C36 H36A 111.0
C37 C36 H36B 111.0
N11 C36 H36B 111.0
H36A C36 H36B 109.0
C36 C37 C38 112.1(7)
C36 C37 H37A 109.2
C38 C37 H37A 109.2
C36 C37 H37B 109.2
C38 C37 H37B 109.2
H37A C37 H37B 107.9
C40 C38 C43 104.3(7)
C40 C38 C37 108.0(7)
C43 C38 C37 107.7(7)
C40 C38 H38 112.2
C43 C38 H38 112.2
C37 C38 H38 112.2
N11 C39 C40 98.9(7)
N11 C39 H39A 112.0
C40 C39 H39A 112.0
N11 C39 H39B 112.0
C40 C39 H39B 112.0
H39A C39 H39B 109.7
C38 C40 C41 109.3(7)
C38 C40 C39 114.2(7)
C41 C40 C39 121.1(7)
C38 C40 H40 103.3
C41 C40 H40 103.3
C39 C40 H40 103.3
C42 C41 C40 139.6(8)
C42 C41 H41 110.2
C40 C41 H41 110.2
C41 C42 H42A 120.0
C41 C42 H42B 120.0
H42A C42 H42B 120.0
C44 C43 C38 110.0(7)
C44 C43 H43A 109.7
C38 C43 H43A 109.7
C44 C43 H43B 109.7
C38 C43 H43B 109.7
H43A C43 H43B 108.2
N11 C44 C43 106.5(6)
N11 C44 C45 123.0(7)
C43 C44 C45 112.1(7)
N11 C44 H44 104.5
C43 C44 H44 104.5
C45 C44 H44 104.5
O2 C45 C46 113.8(7)
O2 C45 C44 104.8(7)
C46 C45 C44 108.3(6)
O2 C45 H45 109.9
C46 C45 H45 109.9
C44 C45 H45 109.9
C47 C46 C45 117.5(7)
C47 C46 C54 116.2(7)
C45 C46 C54 126.3(7)
C46 C47 C48 120.7(8)
C46 C47 H47 119.6
C48 C47 H47 119.6
C47 C48 N12 119.3(7)
C47 C48 H48 120.4
N12 C48 H48 120.4
C50 C49 C54 125.8(8)
C50 C49 N12 115.5(7)
C54 C49 N12 118.5(7)
C49 C50 C51 120.4(8)
C49 C50 H50 119.8
C51 C50 H50 119.8
C50 C51 C52 115.9(8)
C50 C51 H51 122.1
C52 C51 H51 122.1
C53 C52 C51 122.0(8)
C53 C52 H52 119.0
C51 C52 H52 119.0
C52 C53 C54 123.2(8)
C52 C53 H53 118.4
C54 C53 H53 118.4
C49 C54 C46 126.2(8)
C49 C54 C53 112.6(7)
C46 C54 C53 121.1(7)
N2 N1 N4 107.7(6)
N2 N1 Zn2 127.3(6)
N4 N1 Zn2 124.8(6)
C1 N2 N1 104.2(7)
N4 N3 C1 100.2(7)
N3 N4 N1 109.1(7)
N3 N4 Zn1 116.1(5)
N1 N4 Zn1 134.7(6)
C12 N5 C8 120.4(7)
C12 N5 C17 106.9(7)
C8 N5 C17 117.8(7)
C12 N5 C9 107.4(7)
C8 N5 C9 104.6(7)
C17 N5 C9 96.4(7)
C21 N6 C22 117.3(7)
N8 N7 N10 112.1(7)
N8 N7 Zn1 117.0(5)
N10 N7 Zn1 130.7(6)
N7 N8 C28 105.3(7)
N10 N9 C28 119.1(8)
N9 N10 N7 101.7(7)
N9 N10 Zn2 126.6(6)
N7 N10 Zn2 131.5(6)
C44 N11 C36 109.9(7)
C44 N11 C39 113.2(7)
C36 N11 C39 116.0(6)
C44 N11 C35 106.9(6)
C36 N11 C35 110.0(6)
C39 N11 C35 100.1(6)
C49 N12 C48 118.1(6)
N14 N13 Zn1 118.6(6)
N13 N14 N15 168.5(9)
N17 N16 Zn2 117.0(5)
N18 N17 N16 169.0(8)
C18 O1 H1A 109.6
C45 O2 H2A 109.7
H3D O3 H3B 109.5
H4B O4 H4C 109.5
N7 Zn1 N4 96.4(3)
N7 Zn1 N13 98.0(3)
N4 Zn1 N13 106.0(3)
N7 Zn1 Br1 120.6(2)
N4 Zn1 Br1 112.3(2)
N13 Zn1 Br1 120.1(2)
N10 Zn2 N16 95.3(3)
N10 Zn2 N1 101.1(3)
N16 Zn2 N1 117.7(3)
N10 Zn2 Br2 108.4(2)
N16 Zn2 Br2 123.4(2)
N1 Zn2 Br2 107.1(2)

loop_
_geom_bond_atom_site_label_1
_geom_bond_atom_site_label_2
_geom_bond_distance
Br1 Zn1 2.2910(11)
Br2 Zn2 2.3077(13)
C1 N2 1.265(11)
C1 N3 1.379(12)
C1 C2 1.483(13)
C2 C3 1.390(13)
C2 C7 1.390(12)
C3 C4 1.390(13)
C3 H3 0.9300
C4 C5 1.390(12)
C4 H4 0.9300
C5 C6 1.390(13)
C5 C8 1.472(14)
C6 C7 1.390(13)
C6 H6 0.9300
C7 H7 0.9300
C8 N5 1.501(11)
C8 H8A 0.9700
C8 H8B 0.9700
C9 C10 1.546(13)
C9 N5 1.554(12)
C9 H9A 0.9700
C9 H9B 0.9700
C10 C11 1.567(13)
C10 H10A 0.9700
C10 H10B 0.9700
C11 C13 1.505(12)
C11 C16 1.515(13)
C11 H11 0.9800
C12 N5 1.495(11)
C12 C13 1.545(12)
C12 H12A 0.9700
C12 H12B 0.9700
C13 C14 1.493(12)
C13 H13 0.9800
C14 C15 1.373(13)
C14 H14 0.9300
C15 H15A 0.9300
C15 H15B 0.9300
C16 C17 1.533(14)
C16 H16A 0.9700
C16 H16B 0.9700
C17 C18 1.523(12)
C17 N5 1.548(13)
C17 H17 0.9800
C18 O1 1.344(9)
C18 C19 1.440(12)
C18 H18 0.9800
C19 C27 1.370(12)
C19 C20 1.397(11)
C20 C21 1.460(11)
C20 H20 0.9300
C21 N6 1.392(11)
C21 H21 0.9300
C22 C23 1.381(11)
C22 N6 1.398(11)
C22 C27 1.425(12)
C23 C24 1.356(11)
C23 H23 0.9300
C24 C25 1.345(12)
C24 H24 0.9300
C25 C26 1.360(11)
C25 H25 0.9300
C26 C27 1.472(12)
C26 H26 0.9300
C28 N9 1.318(12)
C28 C29 1.449(12)
C28 N8 1.462(11)
C29 C30 1.390(13)
C29 C34 1.390(12)
C30 C31 1.390(13)
C30 H30 0.9300
C31 C32 1.390(12)
C31 H31 0.9300
C32 C33 1.390(12)
C32 C35 1.483(12)
C33 C34 1.390(12)
C33 H33 0.9300
C34 H34 0.9300
C35 N11 1.529(10)
C35 H35A 0.9700
C35 H35B 0.9700
C36 C37 1.451(11)
C36 N11 1.471(11)
C36 H36A 0.9700
C36 H36B 0.9700
C37 C38 1.513(12)
C37 H37A 0.9700
C37 H37B 0.9700
C38 C40 1.479(12)
C38 C43 1.493(11)
C38 H38 0.9800
C39 N11 1.496(11)
C39 C40 1.531(11)
C39 H39A 0.9700
C39 H39B 0.9700
C40 C41 1.500(12)
C40 H40 0.9800
C41 C42 1.385(12)
C41 H41 0.9300
C42 H42A 0.9300
C42 H42B 0.9300
C43 C44 1.471(10)
C43 H43A 0.9700
C43 H43B 0.9700
C44 N11 1.461(11)
C44 C45 1.536(11)
C44 H44 0.9800
C45 O2 1.351(9)
C45 C46 1.429(11)
C45 H45 0.9800
C46 C47 1.389(11)
C46 C54 1.429(12)
C47 C48 1.411(11)
C47 H47 0.9300
C48 N12 1.499(11)
C48 H48 0.9300
C49 C50 1.358(11)
C49 C54 1.360(11)
C49 N12 1.379(10)
C50 C51 1.395(12)
C50 H50 0.9300
C51 C52 1.412(12)
C51 H51 0.9300
C52 C53 1.320(12)
C52 H52 0.9300
C53 C54 1.451(11)
C53 H53 0.9300
N1 N2 1.365(11)
N1 N4 1.404(10)
N1 Zn2 1.955(7)
N3 N4 1.367(10)
N4 Zn1 1.966(7)
N7 N8 1.344(11)
N7 N10 1.382(10)
N7 Zn1 1.958(7)
N9 N10 1.295(10)
N10 Zn2 1.889(8)
N13 N14 1.144(10)
N13 Zn1 2.058(6)
N14 N15 1.156(10)
N16 N17 1.189(8)
N16 Zn2 1.953(6)
N17 N18 1.123(9)
O1 H1A 0.8500
O2 H2A 0.8500
O3 H3D 0.8499
O3 H3B 0.8500
O4 H4B 0.8500
O4 H4C 0.8501

loop_
_geom_hbond_atom_site_label_D
_geom_hbond_atom_site_label_H
_geom_hbond_atom_site_label_A
_geom_hbond_distance_DH
_geom_hbond_distance_HA
_geom_hbond_distance_DA
_geom_hbond_angle_DHA
_geom_hbond_site_symmetry_A
O3 H3D N2 0.85 2.14 2.992(14) 179.6 .
O3 H3B O1 0.85 2.28 3.023(13) 146.1 1_465
O4 H4B N9 0.85 2.12 2.650(12) 120.3 .
O4 H4C N16 0.85 2.04 2.489(13) 112.4 .
